data_7152665
loop_
_publ_author_name
'McIntosh, Melissa L.'
'Naffziger, Michael R.'
'Ashburn, Bradley O.'
'Zakharov, Lev N.'
'Carter, Rich G.'

_publ_section_title
;
 Highly regioselective nitrile oxide dipolar cycloadditions with
 ortho-nitrophenyl alkynes.
;
_journal_issue 46
_journal_name_full 'Organic &amp; biomolecular chemistry'
_journal_page_first 9204
_journal_page_last 9213
_journal_paper_doi 10.1039/c2ob26267c
_journal_volume 10
_journal_year 2012
_chemical_formula_sum 'C16 H14 N2 O4'
_chemical_formula_weight 298.29
_chemical_name_systematic
;

?

;
_space_group_IT_number 61
_symmetry_cell_setting orthorhombic
_symmetry_space_group_name_Hall '-P 2ac 2ab'
_symmetry_space_group_name_H-M 'P b c a'
_atom_sites_solution_hydrogens difmap
_atom_sites_solution_primary direct
_atom_sites_solution_secondary difmap
_audit_creation_method SHELXLTL
_cell_angle_alpha 90.00
_cell_angle_beta 90.00
_cell_angle_gamma 90.00
_cell_formula_units_Z 8
_cell_length_a 12.238(4)
_cell_length_b 8.006(3)
_cell_length_c 28.867(10)
_cell_measurement_reflns_used 1249
_cell_measurement_temperature 193(2)
_cell_measurement_theta_max 19.34
_cell_measurement_theta_min 2.18
_cell_volume 2828.3(17)
_computing_cell_refinement 'Bruker SAINT'
_computing_data_collection 'Bruker SMART'
_computing_data_reduction 'Bruker SAINT'
_computing_molecular_graphics 'Bruker SHELXTL'
_computing_publication_material 'Bruker SHELXTL'
_computing_structure_refinement 'Bruker SHELXTL'
_computing_structure_solution 'Bruker SHELXTL'
_diffrn_ambient_temperature 193(2)
_diffrn_measured_fraction_theta_full 1.000
_diffrn_measured_fraction_theta_max 1.000
_diffrn_measurement_device_type 'Bruker Apex CCD area detector'
_diffrn_measurement_method 'phi and omega scans'
_diffrn_radiation_monochromator graphite
_diffrn_radiation_source 'fine-focus sealed tube'
_diffrn_radiation_type MoK\a
_diffrn_radiation_wavelength 0.71073
_diffrn_reflns_av_R_equivalents 0.0889
_diffrn_reflns_av_sigmaI/netI 0.0471
_diffrn_reflns_limit_h_max 14
_diffrn_reflns_limit_h_min -14
_diffrn_reflns_limit_k_max 9
_diffrn_reflns_limit_k_min -9
_diffrn_reflns_limit_l_max 34
_diffrn_reflns_limit_l_min -34
_diffrn_reflns_number 18841
_diffrn_reflns_theta_full 25.00
_diffrn_reflns_theta_max 25.00
_diffrn_reflns_theta_min 1.41
_exptl_absorpt_coefficient_mu 0.102
_exptl_absorpt_correction_T_max 0.9980
_exptl_absorpt_correction_T_min 0.9650
_exptl_absorpt_correction_type multi-scan
_exptl_absorpt_process_details SADABS
_exptl_crystal_colour colorless
_exptl_crystal_density_diffrn 1.401
_exptl_crystal_density_method 'not measured'
_exptl_crystal_description plate
_exptl_crystal_F_000 1248
_exptl_crystal_size_max 0.35
_exptl_crystal_size_mid 0.07
_exptl_crystal_size_min 0.02
_refine_diff_density_max 0.611
_refine_diff_density_min -0.332
_refine_diff_density_rms 0.054
_refine_ls_extinction_method none
_refine_ls_goodness_of_fit_ref 1.062
_refine_ls_hydrogen_treatment refall
_refine_ls_matrix_type full
_refine_ls_number_parameters 255
_refine_ls_number_reflns 2501
_refine_ls_number_restraints 0
_refine_ls_restrained_S_all 1.062
_refine_ls_R_factor_all 0.1151
_refine_ls_R_factor_gt 0.0641
_refine_ls_shift/su_max 0.000
_refine_ls_shift/su_mean 0.000
_refine_ls_structure_factor_coef Fsqd
_refine_ls_weighting_details 'calc w=1/[\s^2^(Fo^2^)+(0.0944P)^2^+1.3864P] where P=(Fo^2^+2Fc^2^)/3'
_refine_ls_weighting_scheme calc
_refine_ls_wR_factor_gt 0.1590
_refine_ls_wR_factor_ref 0.1919
_reflns_number_gt 1531
_reflns_number_total 2501
_reflns_threshold_expression >2sigma(I)
_cod_data_source_file c2ob26267c.txt
_cod_data_source_block rc71a
_cod_depositor_comments
;
The following automatic conversions were performed:

'_symmetry_cell_setting' value 'Orthorhombic' changed to
'orthorhombic' according to
/home/saulius/struct/CIF-dictionaries/cif_core.dic dictionary named
'cif_core.dic' version 2.4.2 from 2011-04-26.

Automatic conversion script
Id: cif_fix_values 1891 2012-01-12 08:04:46Z andrius 
;
_cod_original_sg_symbol_H-M Pbca
_cod_database_code 7152665

loop_
_symmetry_equiv_pos_as_xyz
'x, y, z'
'-x+1/2, -y, z+1/2'
'-x, y+1/2, -z+1/2'
'x+1/2, -y+1/2, -z'
'-x, -y, -z'
'x-1/2, y, -z-1/2'
'x, -y-1/2, z-1/2'
'-x-1/2, y-1/2, z'

loop_
_atom_site_label
_atom_site_type_symbol
_atom_site_fract_x
_atom_site_fract_y
_atom_site_fract_z
_atom_site_U_iso_or_equiv
_atom_site_adp_type
_atom_site_occupancy
_atom_site_symmetry_multiplicity
_atom_site_calc_flag
O1 O 0.0182(2) 1.0694(4) 0.44778(10) 0.0542(8) Uani 1 1 d
O2 O -0.0889(2) 0.9936(4) 0.38830(10) 0.0575(9) Uani 1 1 d
O3 O 0.1454(2) 0.7649(3) 0.19905(8) 0.0427(7) Uani 1 1 d
O4 O 0.6365(2) 1.0302(3) 0.42133(9) 0.0477(8) Uani 1 1 d
N1 N 0.1272(3) 1.0850(4) 0.45696(13) 0.0497(10) Uani 1 1 d
N2 N 0.0043(3) 1.0152(4) 0.40137(12) 0.0452(9) Uani 1 1 d
C1 C 0.1779(3) 1.0420(4) 0.41696(13) 0.0352(9) Uani 1 1 d
C2 C 0.1024(3) 0.9984(4) 0.38171(13) 0.0352(9) Uani 1 1 d
C3 C 0.1139(3) 0.9432(4) 0.33317(13) 0.0351(9) Uani 1 1 d
C4 C 0.1899(3) 1.0164(5) 0.30376(13) 0.0361(9) Uani 1 1 d
C5 C 0.2026(3) 0.9610(5) 0.25864(14) 0.0370(9) Uani 1 1 d
C6 C 0.1384(3) 0.8320(5) 0.24234(12) 0.0319(8) Uani 1 1 d
C7 C 0.0595(3) 0.7601(5) 0.27143(14) 0.0391(10) Uani 1 1 d
C8 C 0.0480(3) 0.8143(5) 0.31590(14) 0.0375(9) Uani 1 1 d
C9 C 0.2333(4) 0.8226(7) 0.17019(16) 0.0470(11) Uani 1 1 d
C10 C 0.2977(3) 1.0437(4) 0.41693(12) 0.0334(9) Uani 1 1 d
C11 C 0.3586(3) 0.9407(5) 0.38770(14) 0.0349(9) Uani 1 1 d
C12 C 0.4715(3) 0.9376(5) 0.39032(13) 0.0372(9) Uani 1 1 d
C13 C 0.5260(3) 1.0402(4) 0.42178(12) 0.0354(9) Uani 1 1 d
C14 C 0.4668(3) 1.1441(5) 0.45107(14) 0.0383(9) Uani 1 1 d
C15 C 0.3538(3) 1.1448(5) 0.44824(13) 0.0367(9) Uani 1 1 d
C16 C 0.6956(4) 1.1370(6) 0.45220(16) 0.0467(11) Uani 1 1 d
H4 H 0.232(3) 1.108(5) 0.3161(12) 0.038(10) Uiso 1 1 d
H5 H 0.253(3) 1.012(4) 0.2388(12) 0.041(10) Uiso 1 1 d
H7 H 0.020(3) 0.673(4) 0.2601(10) 0.023(9) Uiso 1 1 d
H8 H -0.001(3) 0.758(5) 0.3364(13) 0.049(11) Uiso 1 1 d
H9A H 0.314(4) 0.809(6) 0.1864(15) 0.082(15) Uiso 1 1 d
H9B H 0.222(3) 0.940(6) 0.1633(13) 0.055(12) Uiso 1 1 d
H9C H 0.227(3) 0.758(5) 0.1443(14) 0.048(12) Uiso 1 1 d
H11 H 0.328(3) 0.873(5) 0.3663(12) 0.039(11) Uiso 1 1 d
H12 H 0.516(3) 0.866(5) 0.3694(14) 0.057(12) Uiso 1 1 d
H14 H 0.500(3) 1.217(5) 0.4741(13) 0.046(11) Uiso 1 1 d
H15 H 0.315(3) 1.216(5) 0.4701(12) 0.044(11) Uiso 1 1 d
H16A H 0.767(5) 1.100(6) 0.4463(17) 0.086(17) Uiso 1 1 d
H16B H 0.687(3) 1.254(5) 0.4447(12) 0.039(10) Uiso 1 1 d
H16C H 0.678(3) 1.112(4) 0.4849(13) 0.036(10) Uiso 1 1 d

loop_
_atom_site_aniso_label
_atom_site_aniso_U_11
_atom_site_aniso_U_22
_atom_site_aniso_U_33
_atom_site_aniso_U_23
_atom_site_aniso_U_13
_atom_site_aniso_U_12
O1 0.063(2) 0.0542(18) 0.0457(17) -0.0031(14) 0.0165(14) 0.0040(15)
O2 0.0456(19) 0.066(2) 0.061(2) -0.0044(16) 0.0007(15) -0.0009(15)
O3 0.0363(16) 0.0486(16) 0.0433(16) 0.0028(13) -0.0009(12) -0.0047(13)
O4 0.0373(17) 0.0523(18) 0.0534(17) -0.0135(14) -0.0011(13) 0.0039(13)
N1 0.0286(19) 0.0384(19) 0.082(3) 0.0125(18) 0.0051(18) -0.0008(15)
N2 0.033(2) 0.0361(19) 0.066(2) 0.0092(17) -0.0018(17) 0.0012(15)
C1 0.036(2) 0.028(2) 0.041(2) 0.0045(17) 0.0155(18) 0.0044(16)
C2 0.028(2) 0.031(2) 0.046(2) 0.0077(17) 0.0131(17) 0.0047(16)
C3 0.032(2) 0.029(2) 0.045(2) 0.0075(17) 0.0044(17) 0.0028(16)
C4 0.031(2) 0.033(2) 0.044(2) 0.0007(18) 0.0017(17) -0.0021(17)
C5 0.031(2) 0.033(2) 0.047(2) 0.0114(19) 0.0044(18) 0.0001(17)
C6 0.0298(19) 0.034(2) 0.032(2) 0.0038(16) -0.0038(15) 0.0051(16)
C7 0.026(2) 0.036(2) 0.055(3) 0.003(2) -0.0007(18) -0.0068(17)
C8 0.027(2) 0.036(2) 0.050(3) 0.006(2) 0.0067(18) 0.0001(16)
C9 0.044(3) 0.052(3) 0.045(3) 0.003(2) 0.006(2) 0.000(2)
C10 0.038(2) 0.0273(19) 0.035(2) 0.0053(17) 0.0068(16) 0.0027(16)
C11 0.040(2) 0.027(2) 0.038(2) -0.0009(18) 0.0026(18) 0.0014(17)
C12 0.041(2) 0.032(2) 0.039(2) -0.0015(18) 0.0042(18) 0.0029(18)
C13 0.037(2) 0.032(2) 0.038(2) 0.0020(17) 0.0030(17) 0.0026(17)
C14 0.043(2) 0.033(2) 0.039(2) -0.0009(19) 0.0031(18) -0.0005(18)
C15 0.042(2) 0.030(2) 0.038(2) 0.0017(18) 0.0076(18) 0.0052(18)
C16 0.051(3) 0.046(3) 0.043(3) -0.004(2) 0.000(2) -0.003(2)

loop_
_atom_type_symbol
_atom_type_description
_atom_type_scat_dispersion_real
_atom_type_scat_dispersion_imag
_atom_type_scat_source
C C 0.0033 0.0016 'International Tables Vol C Tables 4.2.6.8 and 6.1.1.4'
H H 0.0000 0.0000 'International Tables Vol C Tables 4.2.6.8 and 6.1.1.4'
N N 0.0061 0.0033 'International Tables Vol C Tables 4.2.6.8 and 6.1.1.4'
O O 0.0106 0.0060 'International Tables Vol C Tables 4.2.6.8 and 6.1.1.4'

loop_
_geom_angle_atom_site_label_1
_geom_angle_atom_site_label_2
_geom_angle_atom_site_label_3
_geom_angle
N1 O1 N2 109.1(3)
C6 O3 C9 116.9(3)
C13 O4 C16 117.6(3)
C1 N1 O1 105.0(3)
O2 N2 C2 134.3(4)
O2 N2 O1 116.7(3)
C2 N2 O1 109.0(3)
N1 C1 C2 112.1(3)
N1 C1 C10 117.1(3)
C2 C1 C10 130.8(3)
N2 C2 C1 104.8(3)
N2 C2 C3 121.3(4)
C1 C2 C3 133.8(3)
C4 C3 C8 118.6(4)
C4 C3 C2 121.2(3)
C8 C3 C2 120.2(3)
C5 C4 C3 121.0(4)
C5 C4 H4 122(2)
C3 C4 H4 117(2)
C6 C5 C4 119.8(4)
C6 C5 H5 120(2)
C4 C5 H5 121(2)
O3 C6 C5 124.9(3)
O3 C6 C7 115.5(3)
C5 C6 C7 119.7(4)
C8 C7 C6 120.3(4)
C8 C7 H7 122(2)
C6 C7 H7 118(2)
C7 C8 C3 120.7(4)
C7 C8 H8 120(2)
C3 C8 H8 119(2)
O3 C9 H9A 113(2)
O3 C9 H9B 109(2)
H9A C9 H9B 108(4)
O3 C9 H9C 103(3)
H9A C9 H9C 112(3)
H9B C9 H9C 112(3)
C15 C10 C11 118.1(3)
C15 C10 C1 119.8(3)
C11 C10 C1 122.0(3)
C12 C11 C10 120.7(4)
C12 C11 H11 116(2)
C10 C11 H11 123(2)
C11 C12 C13 120.2(4)
C11 C12 H12 122(2)
C13 C12 H12 118(2)
O4 C13 C14 124.2(3)
O4 C13 C12 115.9(3)
C14 C13 C12 119.9(4)
C15 C14 C13 119.2(4)
C15 C14 H14 117(2)
C13 C14 H14 124(2)
C14 C15 C10 121.8(4)
C14 C15 H15 117(2)
C10 C15 H15 121(2)
O4 C16 H16A 100(3)
O4 C16 H16B 112(2)
H16A C16 H16B 112(4)
O4 C16 H16C 111(2)
H16A C16 H16C 108(4)
H16B C16 H16C 113(3)

loop_
_geom_bond_atom_site_label_1
_geom_bond_atom_site_label_2
_geom_bond_distance
O1 N1 1.366(4)
O1 N2 1.418(4)
O2 N2 1.214(4)
O3 C6 1.363(4)
O3 C9 1.437(5)
O4 C13 1.355(4)
O4 C16 1.431(5)
N1 C1 1.355(5)
N2 C2 1.334(5)
C1 C2 1.418(5)
C1 C10 1.467(5)
C2 C3 1.476(5)
C3 C4 1.389(5)
C3 C8 1.401(5)
C4 C5 1.385(5)
C4 H4 0.97(4)
C5 C6 1.380(5)
C5 H5 0.93(4)
C6 C7 1.403(5)
C7 C8 1.362(5)
C7 H7 0.91(3)
C8 H8 0.96(4)
C9 H9A 1.10(5)
C9 H9B 0.98(4)
C9 H9C 0.92(4)
C10 C15 1.394(5)
C10 C11 1.395(5)
C11 C12 1.384(5)
C11 H11 0.91(4)
C12 C13 1.394(5)
C12 H12 1.00(4)
C13 C14 1.390(5)
C14 C15 1.385(5)
C14 H14 0.97(4)
C15 H15 0.97(4)
C16 H16A 0.94(6)
C16 H16B 0.97(4)
C16 H16C 0.99(4)

loop_
_geom_torsion_atom_site_label_1
_geom_torsion_atom_site_label_2
_geom_torsion_atom_site_label_3
_geom_torsion_atom_site_label_4
_geom_torsion
N2 O1 N1 C1 0.3(4)
N1 O1 N2 O2 179.1(3)
N1 O1 N2 C2 -0.5(4)
O1 N1 C1 C2 0.0(4)
O1 N1 C1 C10 -178.7(3)
O2 N2 C2 C1 -179.0(4)
O1 N2 C2 C1 0.5(4)
O2 N2 C2 C3 0.5(6)
O1 N2 C2 C3 179.9(3)
N1 C1 C2 N2 -0.3(4)
C10 C1 C2 N2 178.1(4)
N1 C1 C2 C3 -179.7(4)
C10 C1 C2 C3 -1.2(7)
N2 C2 C3 C4 138.9(4)
C1 C2 C3 C4 -41.8(6)
N2 C2 C3 C8 -41.4(5)
C1 C2 C3 C8 137.9(4)
C8 C3 C4 C5 -1.6(5)
C2 C3 C4 C5 178.2(3)
C3 C4 C5 C6 0.6(5)
C9 O3 C6 C5 6.3(5)
C9 O3 C6 C7 -173.1(3)
C4 C5 C6 O3 -178.4(3)
C4 C5 C6 C7 1.0(5)
O3 C6 C7 C8 178.0(3)
C5 C6 C7 C8 -1.5(5)
C6 C7 C8 C3 0.4(6)
C4 C3 C8 C7 1.1(6)
C2 C3 C8 C7 -178.7(3)
N1 C1 C10 C15 -24.7(5)
C2 C1 C10 C15 156.9(4)
N1 C1 C10 C11 152.3(3)
C2 C1 C10 C11 -26.1(6)
C15 C10 C11 C12 1.0(5)
C1 C10 C11 C12 -176.1(3)
C10 C11 C12 C13 -1.3(5)
C16 O4 C13 C14 -1.7(5)
C16 O4 C13 C12 178.3(3)
C11 C12 C13 O4 -179.0(3)
C11 C12 C13 C14 1.0(5)
O4 C13 C14 C15 179.6(3)
C12 C13 C14 C15 -0.5(5)
C13 C14 C15 C10 0.2(5)
C11 C10 C15 C14 -0.5(5)
C1 C10 C15 C14 176.7(3)
